data_7044205
loop_
_publ_author_name
'gao, wei'
'liu, feng'
'zhang, bao ying'
'Zhang, Xiumei'
'liu, jie ping'
'Gao, En-Qing'
'Gao, Qingyu'

_publ_section_title
;
 2D carboxylate-bridged LnIII coordination polymers: displaying the slow
 magnetic relaxation and luminescent properties in detection of Fe3+,
 Cr2O72- and nitrobenzene
;
_journal_name_full 'Dalton Trans.'
_journal_paper_doi 10.1039/C7DT03088F
_journal_year 2017
_chemical_formula_sum 'C14 H14 N3 O12 Tb'
_chemical_formula_weight 575.21
_space_group_crystal_system monoclinic
_space_group_IT_number 14
_space_group_name_Hall '-P 2ybc'
_space_group_name_H-M_alt 'P 1 21/c 1'
_symmetry_space_group_name_Hall '-P 2ybc'
_symmetry_space_group_name_H-M 'P 1 21/c 1'
_atom_sites_solution_hydrogens mixed
_audit_creation_method SHELXL-2014/7
_audit_update_record
;
2017-08-12 deposited with the CCDC.
2017-09-13 downloaded from the CCDC.
;
_cell_angle_alpha 90
_cell_angle_beta 127.674(6)
_cell_angle_gamma 90
_cell_formula_units_Z 4
_cell_length_a 13.9460(16)
_cell_length_b 9.8277(12)
_cell_length_c 17.3048(16)
_cell_measurement_reflns_used 9128
_cell_measurement_temperature 293(2)
_cell_measurement_theta_max 27.45
_cell_measurement_theta_min 3.14
_cell_volume 1877.2(4)
_computing_cell_refinement 'Bruker SMART'
_computing_data_collection 'Bruker SMART'
_computing_data_reduction 'Bruker SAINT'
_computing_molecular_graphics 'Bruker SHELXTL'
_computing_publication_material 'Bruker SHELXTL'
_computing_structure_refinement 'SHELXL-2014/7 (Sheldrick, 2014)'
_computing_structure_solution 'Bruker SHELXTL'
_diffrn_ambient_temperature 293(2)
_diffrn_measured_fraction_theta_full 0.999
_diffrn_measured_fraction_theta_max 0.997
_diffrn_measurement_device_type 'CCD area detector'
_diffrn_measurement_method 'phi and omega scans'
_diffrn_radiation_type MoK\a
_diffrn_radiation_wavelength 0.71073
_diffrn_reflns_av_R_equivalents 0.0826
_diffrn_reflns_av_unetI/netI 0.0479
_diffrn_reflns_Laue_measured_fraction_full 0.999
_diffrn_reflns_Laue_measured_fraction_max 0.997
_diffrn_reflns_limit_h_max 16
_diffrn_reflns_limit_h_min -18
_diffrn_reflns_limit_k_max 12
_diffrn_reflns_limit_k_min -12
_diffrn_reflns_limit_l_max 22
_diffrn_reflns_limit_l_min -21
_diffrn_reflns_number 35209
_diffrn_reflns_point_group_measured_fraction_full 0.999
_diffrn_reflns_point_group_measured_fraction_max 0.997
_diffrn_reflns_theta_full 25.242
_diffrn_reflns_theta_max 27.551
_diffrn_reflns_theta_min 2.974
_diffrn_source 'fine-focus sealed tube'
_exptl_absorpt_coefficient_mu 3.839
_exptl_absorpt_correction_type none
_exptl_crystal_colour colorless
_exptl_crystal_density_diffrn 2.035
_exptl_crystal_density_method 'not measured'
_exptl_crystal_description block
_exptl_crystal_F_000 1120
_exptl_crystal_size_max 0.100
_exptl_crystal_size_mid 0.100
_exptl_crystal_size_min 0.080
_refine_diff_density_max 0.602
_refine_diff_density_min -0.684
_refine_diff_density_rms 0.134
_refine_ls_extinction_method none
_refine_ls_goodness_of_fit_ref 1.024
_refine_ls_hydrogen_treatment mixed
_refine_ls_matrix_type full
_refine_ls_number_parameters 272
_refine_ls_number_reflns 4324
_refine_ls_number_restraints 0
_refine_ls_restrained_S_all 1.024
_refine_ls_R_factor_all 0.0556
_refine_ls_R_factor_gt 0.0317
_refine_ls_shift/su_max 0.001
_refine_ls_shift/su_mean 0.000
_refine_ls_structure_factor_coef Fsqd
_refine_ls_weighting_details 'w=1/[\s^2^(Fo^2^)+(0.0187P)^2^+2.3450P] where P=(Fo^2^+2Fc^2^)/3'
_refine_ls_weighting_scheme calc
_refine_ls_wR_factor_gt 0.0498
_refine_ls_wR_factor_ref 0.0546
_reflns_Friedel_coverage 0.000
_reflns_number_gt 3354
_reflns_number_total 4324
_reflns_threshold_expression 'I > 2\s(I)'
_cod_data_source_file c7dt03088f2.cif
_cod_data_source_block 4_CCDC1
_cod_database_code 7044205
_shelx_shelxl_version_number 2014/7
_shelx_space_group_comment
;
The symmetry employed for this shelxl refinement is uniquely defined
by the following loop, which should always be used as a source of
symmetry information in preference to the above space-group names.
They are only intended as comments.
;
_shelx_estimated_absorpt_t_min 0.700
_shelx_estimated_absorpt_t_max 0.749

loop_
_space_group_symop_operation_xyz
'x, y, z'
'-x, y+1/2, -z+1/2'
'-x, -y, -z'
'x, -y-1/2, z-1/2'

loop_
_atom_site_label
_atom_site_type_symbol
_atom_site_fract_x
_atom_site_fract_y
_atom_site_fract_z
_atom_site_U_iso_or_equiv
_atom_site_adp_type
_atom_site_occupancy
_atom_site_site_symmetry_order
_atom_site_calc_flag
_atom_site_refinement_flags_posn
_atom_site_refinement_flags_adp
Tb1 Tb -0.50848(2) -0.04312(2) -0.64889(2) 0.01591(6) Uani 1 1 d . .
O1 O -0.4005(2) -0.2318(2) -0.64095(18) 0.0184(6) Uani 1 1 d . .
O2 O -0.4710(3) -0.4196(3) -0.72936(19) 0.0314(8) Uani 1 1 d . .
O3 O -0.5075(3) -0.8352(3) -0.58514(18) 0.0242(6) Uani 1 1 d . .
O4 O -0.4510(3) -0.8219(3) -0.43441(19) 0.0230(6) Uani 1 1 d . .
O6 O -0.6504(3) -0.1930(3) -0.78694(19) 0.0326(7) Uani 1 1 d . .
H6A H -0.7216 -0.1653 -0.8150 0.049 Uiso 1 1 d R U
H6B H -0.6369 -0.2514 -0.8038 0.049 Uiso 1 1 d R U
O7 O -0.3044(3) 0.0509(3) -0.5818(2) 0.0381(8) Uani 1 1 d . .
O8 O -0.3169(3) -0.0404(3) -0.47527(19) 0.0294(6) Uani 1 1 d . .
O9 O -0.7150(3) 0.0152(3) -0.7135(2) 0.0361(8) Uani 1 1 d . .
H9A H -0.7572 -0.0558 -0.7325 0.054 Uiso 1 1 d R U
H9B H -0.7122 0.0526 -0.6680 0.054 Uiso 1 1 d R U
O10 O -0.1486(3) 0.0508(5) -0.4287(3) 0.0882(15) Uani 1 1 d . .
O11 O -0.0513(4) -0.2570(6) -0.4243(3) 0.0873(17) Uani 1 1 d . .
O12 O 0.1138(3) -0.3105(4) -0.2851(2) 0.0593(11) Uani 1 1 d . .
O13 O 0.1011(3) -0.3226(4) -0.4156(2) 0.0564(11) Uani 1 1 d . .
N1 N -0.0670(3) -0.2671(4) -0.1100(2) 0.0323(9) Uani 1 1 d . .
H1 H -0.0209 -0.2309 -0.0513 0.039 Uiso 1 1 d R U
N2 N -0.2533(4) 0.0211(4) -0.4932(3) 0.0383(10) Uani 1 1 d . .
N3 N 0.0540(4) -0.2949(5) -0.3747(3) 0.0462(11) Uani 1 1 d . .
C1 C -0.4179(3) -0.3572(4) -0.6490(3) 0.0163(8) Uani 1 1 d . .
C2 C -0.3827(3) -0.4382(4) -0.5617(2) 0.0138(7) Uani 1 1 d . .
C3 C -0.4278(3) -0.5686(3) -0.5726(2) 0.0152(8) Uani 1 1 d . .
H3A H -0.4735 -0.6100 -0.6336 0.018 Uiso 1 1 calc R U
C4 C -0.4050(3) -0.6370(4) -0.4933(3) 0.0143(7) Uani 1 1 d . .
C5 C -0.3340(3) -0.5772(3) -0.4014(3) 0.0152(8) Uani 1 1 d . .
H5B H -0.3190 -0.6236 -0.3481 0.018 Uiso 1 1 calc R U
C6 C -0.2850(3) -0.4473(4) -0.3887(2) 0.0139(7) Uani 1 1 d . .
C7 C -0.3102(3) -0.3782(4) -0.4694(2) 0.0140(7) Uani 1 1 d . .
H7A H -0.2787 -0.2916 -0.4618 0.017 Uiso 1 1 calc R U
C8 C -0.4582(3) -0.7749(4) -0.5052(3) 0.0156(8) Uani 1 1 d . .
C9 C -0.2086(3) -0.3837(4) -0.2902(2) 0.0171(8) Uani 1 1 d . .
C10 C -0.2248(4) -0.4153(5) -0.2205(3) 0.0334(11) Uani 1 1 d . .
H10A H -0.2841 -0.4771 -0.2348 0.040 Uiso 1 1 calc R U
C11 C -0.1527(4) -0.3547(6) -0.1309(3) 0.0427(13) Uani 1 1 d . .
H11A H -0.1635 -0.3748 -0.0842 0.051 Uiso 1 1 calc R U
C12 C -0.0475(4) -0.2313(4) -0.1740(3) 0.0248(9) Uani 1 1 d . .
C13 C -0.1188(3) -0.2912(4) -0.2654(3) 0.0208(9) Uani 1 1 d . .
H13A H -0.1063 -0.2691 -0.3108 0.025 Uiso 1 1 calc R U
C14 C 0.0511(4) -0.1332(5) -0.1425(4) 0.0463(13) Uani 1 1 d . .
H14A H 0.1021 -0.1236 -0.0728 0.069 Uiso 1 1 calc R U
H14B H 0.0166 -0.0464 -0.1725 0.069 Uiso 1 1 calc R U
H14C H 0.0983 -0.1660 -0.1620 0.069 Uiso 1 1 calc R U

loop_
_atom_site_aniso_label
_atom_site_aniso_U_11
_atom_site_aniso_U_22
_atom_site_aniso_U_33
_atom_site_aniso_U_23
_atom_site_aniso_U_13
_atom_site_aniso_U_12
Tb1 0.02550(10) 0.01004(8) 0.01313(8) -0.00069(9) 0.01229(7) -0.00190(10)
O1 0.0284(16) 0.0100(13) 0.0190(13) -0.0008(11) 0.0157(13) -0.0019(11)
O2 0.060(2) 0.0188(16) 0.0180(14) -0.0031(11) 0.0253(15) -0.0026(14)
O3 0.0366(17) 0.0122(14) 0.0209(14) -0.0046(11) 0.0161(13) -0.0032(12)
O4 0.0344(17) 0.0170(14) 0.0240(14) 0.0008(12) 0.0212(13) -0.0058(12)
O6 0.0275(17) 0.0313(17) 0.0284(16) -0.0133(13) 0.0117(14) 0.0008(14)
O7 0.0454(19) 0.0308(17) 0.053(2) 0.0000(17) 0.0376(17) -0.0072(17)
O8 0.0306(16) 0.0283(16) 0.0243(14) -0.0039(14) 0.0142(13) -0.0010(15)
O9 0.0304(17) 0.0315(18) 0.0325(16) -0.0121(14) 0.0122(14) 0.0006(14)
O10 0.034(2) 0.105(4) 0.084(3) -0.020(3) 0.015(2) -0.034(3)
O11 0.049(2) 0.171(5) 0.051(2) 0.057(3) 0.035(2) 0.054(3)
O12 0.050(2) 0.100(3) 0.0268(18) 0.020(2) 0.0226(18) 0.027(2)
O13 0.034(2) 0.109(4) 0.0239(17) 0.0143(19) 0.0164(16) 0.019(2)
N1 0.031(2) 0.046(2) 0.0160(17) -0.0142(16) 0.0120(17) -0.0167(18)
N2 0.031(2) 0.030(2) 0.046(2) -0.0145(19) 0.020(2) -0.0064(19)
N3 0.037(3) 0.067(3) 0.031(2) 0.022(2) 0.019(2) 0.014(2)
C1 0.021(2) 0.0139(19) 0.0171(18) 0.0016(15) 0.0133(17) 0.0029(16)
C2 0.0180(19) 0.0111(19) 0.0152(17) 0.0028(14) 0.0116(15) 0.0035(15)
C3 0.019(2) 0.012(2) 0.0132(17) -0.0030(14) 0.0094(16) 0.0027(15)
C4 0.0180(19) 0.0112(17) 0.0194(18) -0.0009(15) 0.0143(16) -0.0007(15)
C5 0.0167(19) 0.0150(19) 0.0149(17) 0.0002(14) 0.0101(16) 0.0002(14)
C6 0.0114(17) 0.0167(18) 0.0120(16) 0.0002(16) 0.0063(14) 0.0015(17)
C7 0.0170(19) 0.0091(17) 0.0169(17) -0.0018(14) 0.0109(16) -0.0026(15)
C8 0.018(2) 0.0100(18) 0.0177(18) -0.0004(15) 0.0106(17) 0.0020(15)
C9 0.019(2) 0.0170(19) 0.0138(17) 0.0007(15) 0.0095(16) 0.0026(16)
C10 0.036(3) 0.046(3) 0.023(2) -0.0125(19) 0.020(2) -0.023(2)
C11 0.045(3) 0.066(4) 0.021(2) -0.015(2) 0.023(2) -0.028(3)
C12 0.020(2) 0.027(2) 0.027(2) -0.0062(17) 0.0145(19) -0.0058(18)
C13 0.024(2) 0.021(2) 0.0178(19) -0.0038(16) 0.0131(18) -0.0042(17)
C14 0.038(3) 0.053(3) 0.041(3) -0.014(3) 0.020(2) -0.024(3)

loop_
_atom_type_symbol
_atom_type_description
_atom_type_scat_dispersion_real
_atom_type_scat_dispersion_imag
_atom_type_scat_source
C C 0.0033 0.0016 'International Tables Vol C Tables 4.2.6.8 and 6.1.1.4'
H H 0.0000 0.0000 'International Tables Vol C Tables 4.2.6.8 and 6.1.1.4'
N N 0.0061 0.0033 'International Tables Vol C Tables 4.2.6.8 and 6.1.1.4'
O O 0.0106 0.0060 'International Tables Vol C Tables 4.2.6.8 and 6.1.1.4'
Tb Tb -0.1723 4.1537 'International Tables Vol C Tables 4.2.6.8 and 6.1.1.4'

loop_
_geom_angle_atom_site_label_1
_geom_angle_atom_site_label_2
_geom_angle_atom_site_label_3
_geom_angle
_geom_angle_site_symmetry_1
_geom_angle_site_symmetry_3
O4 Tb1 O2 162.41(11) 3_444 2_453
O4 Tb1 O3 98.30(9) 3_444 1_565
O2 Tb1 O3 86.09(9) 2_453 1_565
O4 Tb1 O1 84.30(9) 3_444 .
O2 Tb1 O1 100.82(9) 2_453 .
O3 Tb1 O1 148.69(9) 1_565 .
O4 Tb1 O9 75.26(10) 3_444 .
O2 Tb1 O9 90.31(11) 2_453 .
O3 Tb1 O9 70.88(10) 1_565 .
O1 Tb1 O9 138.72(10) . .
O4 Tb1 O6 84.35(10) 3_444 .
O2 Tb1 O6 81.36(10) 2_453 .
O3 Tb1 O6 139.42(10) 1_565 .
O1 Tb1 O6 71.85(9) . .
O9 Tb1 O6 70.77(10) . .
O4 Tb1 O7 125.10(10) 3_444 .
O2 Tb1 O7 72.46(11) 2_453 .
O3 Tb1 O7 77.25(10) 1_565 .
O1 Tb1 O7 75.92(10) . .
O9 Tb1 O7 144.69(10) . .
O6 Tb1 O7 133.30(10) . .
O4 Tb1 O8 75.12(10) 3_444 .
O2 Tb1 O8 122.38(11) 2_453 .
O3 Tb1 O8 74.33(10) 1_565 .
O1 Tb1 O8 76.28(9) . .
O9 Tb1 O8 129.71(10) . .
O6 Tb1 O8 143.50(10) . .
O7 Tb1 O8 50.69(10) . .
O4 Tb1 N2 100.11(11) 3_444 .
O2 Tb1 N2 97.47(12) 2_453 .
O3 Tb1 N2 73.86(10) 1_565 .
O1 Tb1 N2 74.97(10) . .
O9 Tb1 N2 143.22(10) . .
O6 Tb1 N2 145.89(10) . .
O7 Tb1 N2 25.44(10) . .
O8 Tb1 N2 25.26(10) . .
C1 O1 Tb1 134.6(2) . .
C1 O2 Tb1 158.0(3) . 2_443
C8 O3 Tb1 141.3(2) . 1_545
C8 O4 Tb1 158.9(2) . 3_444
Tb1 O6 H6A 109.5 . .
Tb1 O6 H6B 128.2 . .
H6A O6 H6B 122.3 . .
N2 O7 Tb1 96.6(2) . .
N2 O8 Tb1 96.0(2) . .
Tb1 O9 H9A 109.5 . .
Tb1 O9 H9B 107.8 . .
H9A O9 H9B 110.3 . .
C11 N1 C12 123.2(4) . .
C11 N1 H1 118.4 . .
C12 N1 H1 118.4 . .
O10 N2 O8 121.5(5) . .
O10 N2 O7 121.9(5) . .
O8 N2 O7 116.7(4) . .
O10 N2 Tb1 178.5(4) . .
O8 N2 Tb1 58.7(2) . .
O7 N2 Tb1 57.9(2) . .
O11 N3 O12 121.2(4) . .
O11 N3 O13 119.2(4) . .
O12 N3 O13 119.5(4) . .
O1 C1 O2 123.0(3) . .
O1 C1 C2 119.4(3) . .
O2 C1 C2 117.5(3) . .
C3 C2 C7 119.7(3) . .
C3 C2 C1 120.7(3) . .
C7 C2 C1 119.4(3) . .
C4 C3 C2 120.3(3) . .
C4 C3 H3A 119.8 . .
C2 C3 H3A 119.8 . .
C3 C4 C5 120.1(3) . .
C3 C4 C8 120.7(3) . .
C5 C4 C8 119.2(3) . .
C4 C5 C6 120.2(3) . .
C4 C5 H5B 119.9 . .
C6 C5 H5B 119.9 . .
C7 C6 C5 119.2(3) . .
C7 C6 C9 120.7(3) . .
C5 C6 C9 120.1(3) . .
C6 C7 C2 120.3(3) . .
C6 C7 H7A 119.8 . .
C2 C7 H7A 119.8 . .
O3 C8 O4 124.4(3) . .
O3 C8 C4 118.1(3) . .
O4 C8 C4 117.5(3) . .
C13 C9 C10 118.2(3) . .
C13 C9 C6 120.6(3) . .
C10 C9 C6 121.2(3) . .
C11 C10 C9 119.4(4) . .
C11 C10 H10A 120.3 . .
C9 C10 H10A 120.3 . .
N1 C11 C10 120.4(4) . .
N1 C11 H11A 119.8 . .
C10 C11 H11A 119.8 . .
N1 C12 C13 117.8(4) . .
N1 C12 C14 118.6(4) . .
C13 C12 C14 123.6(4) . .
C12 C13 C9 121.1(4) . .
C12 C13 H13A 119.5 . .
C9 C13 H13A 119.5 . .
C12 C14 H14A 109.5 . .
C12 C14 H14B 109.5 . .
H14A C14 H14B 109.5 . .
C12 C14 H14C 109.5 . .
H14A C14 H14C 109.5 . .
H14B C14 H14C 109.5 . .

loop_
_geom_bond_atom_site_label_1
_geom_bond_atom_site_label_2
_geom_bond_distance
_geom_bond_site_symmetry_2
Tb1 O4 2.270(3) 3_444
Tb1 O2 2.293(3) 2_453
Tb1 O3 2.318(3) 1_565
Tb1 O1 2.339(3) .
Tb1 O9 2.437(3) .
Tb1 O6 2.453(3) .
Tb1 O7 2.502(3) .
Tb1 O8 2.521(3) .
Tb1 N2 2.933(4) .
O1 C1 1.248(4) .
O2 C1 1.265(4) .
O2 Tb1 2.293(3) 2_443
O3 C8 1.255(4) .
O3 Tb1 2.318(2) 1_545
O4 C8 1.255(4) .
O4 Tb1 2.270(2) 3_444
O6 H6A 0.8401 .
O6 H6B 0.7185 .
O7 N2 1.268(5) .
O8 N2 1.258(5) .
O9 H9A 0.8400 .
O9 H9B 0.8477 .
O10 N2 1.213(5) .
O11 N3 1.221(5) .
O12 N3 1.241(5) .
O13 N3 1.256(5) .
N1 C11 1.331(6) .
N1 C12 1.338(5) .
N1 H1 0.8800 .
C1 C2 1.500(5) .
C2 C3 1.388(5) .
C2 C7 1.395(5) .
C3 C4 1.380(5) .
C3 H3A 0.9300 .
C4 C5 1.389(5) .
C4 C8 1.497(5) .
C5 C6 1.401(5) .
C5 H5B 0.9300 .
C6 C7 1.390(5) .
C6 C9 1.488(5) .
C7 H7A 0.9300 .
C9 C13 1.386(5) .
C9 C10 1.391(5) .
C10 C11 1.365(6) .
C10 H10A 0.9300 .
C11 H11A 0.9300 .
C12 C13 1.383(5) .
C12 C14 1.484(6) .
C13 H13A 0.9300 .
C14 H14A 0.9600 .
C14 H14B 0.9600 .
C14 H14C 0.9600 .

loop_
_geom_torsion_atom_site_label_1
_geom_torsion_atom_site_label_2
_geom_torsion_atom_site_label_3
_geom_torsion_atom_site_label_4
_geom_torsion
_geom_torsion_site_symmetry_1
Tb1 O8 N2 O10 178.2(4) .
Tb1 O8 N2 O7 -1.5(4) .
Tb1 O7 N2 O10 -178.2(4) .
Tb1 O7 N2 O8 1.5(4) .
Tb1 O1 C1 O2 91.3(4) .
Tb1 O1 C1 C2 -84.3(4) .
Tb1 O2 C1 O1 94.9(7) 2_443
Tb1 O2 C1 C2 -89.4(7) 2_443
O1 C1 C2 C3 163.3(3) .
O2 C1 C2 C3 -12.6(5) .
O1 C1 C2 C7 -12.5(5) .
O2 C1 C2 C7 171.7(3) .
C7 C2 C3 C4 2.4(5) .
C1 C2 C3 C4 -173.3(3) .
C2 C3 C4 C5 -1.7(5) .
C2 C3 C4 C8 177.0(3) .
C3 C4 C5 C6 -0.1(5) .
C8 C4 C5 C6 -178.9(3) .
C4 C5 C6 C7 1.3(5) .
C4 C5 C6 C9 -179.8(3) .
C5 C6 C7 C2 -0.6(5) .
C9 C6 C7 C2 -179.5(3) .
C3 C2 C7 C6 -1.2(5) .
C1 C2 C7 C6 174.6(3) .
Tb1 O3 C8 O4 -50.4(6) 1_545
Tb1 O3 C8 C4 129.9(3) 1_545
Tb1 O4 C8 O3 -16.7(10) 3_444
Tb1 O4 C8 C4 162.9(5) 3_444
C3 C4 C8 O3 11.1(5) .
C5 C4 C8 O3 -170.2(3) .
C3 C4 C8 O4 -168.6(3) .
C5 C4 C8 O4 10.2(5) .
C7 C6 C9 C13 -29.8(5) .
C5 C6 C9 C13 151.3(4) .
C7 C6 C9 C10 150.4(4) .
C5 C6 C9 C10 -28.5(5) .
C13 C9 C10 C11 0.1(7) .
C6 C9 C10 C11 179.9(4) .
C12 N1 C11 C10 1.3(8) .
C9 C10 C11 N1 -0.6(8) .
C11 N1 C12 C13 -1.5(7) .
C11 N1 C12 C14 -179.7(5) .
N1 C12 C13 C9 1.0(6) .
C14 C12 C13 C9 179.1(4) .
C10 C9 C13 C12 -0.3(6) .
C6 C9 C13 C12 179.9(4) .
